data_4304139
loop_
_publ_author_name
'Andrew J. Gaunt'
'Sean D. Reilly'
'Alejandro E. Enriquez'
'Brian L. Scott'
'James A. Ibers'
'Perumal Sekar'
'Kieran I. M. Ingram'
'Nikolas Kaltsoyannis'
'Mary P. Neu'

_publ_contact_author_address
;
Los Alamos National Laboratory
MS F629
Los Alamos, NM  87544
;
_publ_contact_author_email gaunt@lanl.gov
_publ_contact_author_name 'Andrew J. Gaunt'
_publ_section_title
;
Experimental and Theoretical Comparison of Actinide and Lanthanide Bonding
in M[N(EPR2)2]3 Complexes (M = U, Pu, La, Ce; E = S, Se, Te; R = Ph,iPr, H)
;
_journal_name_full 'Inorganic Chemistry'
_journal_page_first 29
_journal_page_last 41
_journal_paper_doi 10.1021/ic701618a
_journal_volume 47
_journal_year 2008
_chemical_formula_sum 'C79 H68 N3 P6 Pu Se6'
_chemical_formula_weight 1960.94
_chemical_name_systematic
; 
 ? 
;
_space_group_IT_number 167
_symmetry_cell_setting trigonal
_symmetry_space_group_name_Hall '-R 3 2"c'
_symmetry_space_group_name_H-M 'R -3 c :H'
_atom_sites_solution_hydrogens geom
_atom_sites_solution_primary direct
_atom_sites_solution_secondary difmap
_audit_creation_method SHELXL-97
_cell_angle_alpha 90.00
_cell_angle_beta 90.00
_cell_angle_gamma 120.00
_cell_formula_units_Z 6
_cell_length_a 15.1505(4)
_cell_length_b 15.1505(4)
_cell_length_c 56.984(3)
_cell_measurement_temperature 141(2)
_cell_volume 11327.6(7)
_computing_cell_refinement 'SAINT+, v. 7.06 (Bruker AXS, 2001)'
_computing_data_collection 'APEX II, v. 1.08 (Bruker AXS, 2003)'
_computing_data_reduction 'SAINT+, v. 7.06 (Bruker AXS, 2001)'
_computing_molecular_graphics 'SHELXTL, v. 6.10, (Bruker AXS, 2000)'
_computing_publication_material 'SHELXTL, v. 6.10, (Bruker AXS, 2000)'
_computing_structure_refinement 'SHELXL-97 (Sheldrick, 1997)'
_computing_structure_solution 'SHELXS-97 (Sheldrick, 1990)'
_diffrn_ambient_temperature 141(2)
_diffrn_measured_fraction_theta_full 1.000
_diffrn_measured_fraction_theta_max 0.958
_diffrn_measurement_device_type 'Bruker D8 with APEXII CCD'
_diffrn_measurement_method '\w scans'
_diffrn_radiation_monochromator graphite
_diffrn_radiation_source 'fine-focus sealed tube'
_diffrn_radiation_type MoK\a
_diffrn_radiation_wavelength 0.71073
_diffrn_reflns_av_R_equivalents 0.0461
_diffrn_reflns_av_sigmaI/netI 0.0242
_diffrn_reflns_limit_h_max 20
_diffrn_reflns_limit_h_min -20
_diffrn_reflns_limit_k_max 20
_diffrn_reflns_limit_k_min -20
_diffrn_reflns_limit_l_max 73
_diffrn_reflns_limit_l_min -73
_diffrn_reflns_number 40486
_diffrn_reflns_theta_full 25.00
_diffrn_reflns_theta_max 29.03
_diffrn_reflns_theta_min 1.71
_diffrn_standards_decay_% 0
_diffrn_standards_interval_count 0
_diffrn_standards_interval_time 0
_diffrn_standards_number 0
_exptl_absorpt_coefficient_mu 3.937
_exptl_absorpt_correction_T_max 0.8584
_exptl_absorpt_correction_T_min 0.7436
_exptl_absorpt_correction_type multi-scan
_exptl_absorpt_process_details 'SADABS 2.03 (Sheldrick, 2001)'
_exptl_crystal_colour yellow
_exptl_crystal_density_diffrn 1.725
_exptl_crystal_density_method 'not measured'
_exptl_crystal_description block
_exptl_crystal_F_000 5706
_exptl_crystal_size_max 0.08
_exptl_crystal_size_mid 0.06
_exptl_crystal_size_min 0.04
_refine_diff_density_max 0.644
_refine_diff_density_min -0.604
_refine_diff_density_rms 0.086
_refine_ls_extinction_method none
_refine_ls_goodness_of_fit_ref 1.004
_refine_ls_hydrogen_treatment constr
_refine_ls_matrix_type full
_refine_ls_number_parameters 157
_refine_ls_number_reflns 3234
_refine_ls_number_restraints 1
_refine_ls_restrained_S_all 1.011
_refine_ls_R_factor_all 0.0294
_refine_ls_R_factor_gt 0.0206
_refine_ls_shift/su_max 0.004
_refine_ls_shift/su_mean 0.000
_refine_ls_structure_factor_coef Fsqd
_refine_ls_weighting_details 'calc w=1/[\s^2^(Fo^2^)+(0.0379P)^2^+0.0000P] where P=(Fo^2^+2Fc^2^)/3'
_refine_ls_weighting_scheme calc
_refine_ls_wR_factor_gt 0.0536
_refine_ls_wR_factor_ref 0.0563
_reflns_number_gt 2745
_reflns_number_total 3234
_reflns_threshold_expression >2sigma(I)
_cod_data_source_file ic701618a_si_05.cif
_cod_data_source_block apx256
_cod_original_sg_symbol_H-M 'R -3 c'
_cod_database_code 4304139

loop_
_symmetry_equiv_pos_as_xyz
'x, y, z'
'-y, x-y, z'
'-x+y, -x, z'
'y, x, -z+1/2'
'x-y, -y, -z+1/2'
'-x, -x+y, -z+1/2'
'x+2/3, y+1/3, z+1/3'
'-y+2/3, x-y+1/3, z+1/3'
'-x+y+2/3, -x+1/3, z+1/3'
'y+2/3, x+1/3, -z+5/6'
'x-y+2/3, -y+1/3, -z+5/6'
'-x+2/3, -x+y+1/3, -z+5/6'
'x+1/3, y+2/3, z+2/3'
'-y+1/3, x-y+2/3, z+2/3'
'-x+y+1/3, -x+2/3, z+2/3'
'y+1/3, x+2/3, -z+7/6'
'x-y+1/3, -y+2/3, -z+7/6'
'-x+1/3, -x+y+2/3, -z+7/6'
'-x, -y, -z'
'y, -x+y, -z'
'x-y, x, -z'
'-y, -x, z-1/2'
'-x+y, y, z-1/2'
'x, x-y, z-1/2'
'-x+2/3, -y+1/3, -z+1/3'
'y+2/3, -x+y+1/3, -z+1/3'
'x-y+2/3, x+1/3, -z+1/3'
'-y+2/3, -x+1/3, z-1/6'
'-x+y+2/3, y+1/3, z-1/6'
'x+2/3, x-y+1/3, z-1/6'
'-x+1/3, -y+2/3, -z+2/3'
'y+1/3, -x+y+2/3, -z+2/3'
'x-y+1/3, x+2/3, -z+2/3'
'-y+1/3, -x+2/3, z+1/6'
'-x+y+1/3, y+2/3, z+1/6'
'x+1/3, x-y+2/3, z+1/6'

loop_
_atom_site_label
_atom_site_type_symbol
_atom_site_fract_x
_atom_site_fract_y
_atom_site_fract_z
_atom_site_U_iso_or_equiv
_atom_site_adp_type
_atom_site_occupancy
_atom_site_symmetry_multiplicity
_atom_site_calc_flag
_atom_site_refinement_flags
_atom_site_disorder_assembly
_atom_site_disorder_group
Pu1 Pu 0.6667 0.3333 0.0833 0.01371(6) Uani 1 6 d S . .
Se1 Se 0.511862(17) 0.209609(18) 0.044833(4) 0.02265(7) Uani 1 1 d . . .
P1 P 0.41801(4) 0.25445(4) 0.063398(9) 0.01727(12) Uani 1 1 d . . .
N1 N 0.49057(16) 0.3333 0.0833 0.0178(5) Uani 1 2 d S . .
C1 C 0.30482(17) 0.14429(16) 0.07517(4) 0.0217(4) Uani 1 1 d . . .
C2 C 0.29054(19) 0.12302(18) 0.09901(4) 0.0265(5) Uani 1 1 d . . .
H2 H 0.3403 0.1651 0.1097 0.033(8) Uiso 1 1 calc R . .
C3 C 0.2017(2) 0.03877(19) 0.10682(5) 0.0344(6) Uani 1 1 d . . .
H3 H 0.1915 0.0251 0.1228 0.044(8) Uiso 1 1 calc R . .
C4 C 0.1285(2) -0.0246(2) 0.09110(5) 0.0368(6) Uani 1 1 d . . .
H4 H 0.0692 -0.0811 0.0965 0.043(9) Uiso 1 1 calc R . .
C5 C 0.1429(2) -0.0048(2) 0.06740(5) 0.0357(6) Uani 1 1 d . . .
H5 H 0.0934 -0.0479 0.0568 0.047(9) Uiso 1 1 calc R . .
C6 C 0.23078(19) 0.07900(18) 0.05936(5) 0.0304(5) Uani 1 1 d . . .
H6 H 0.2406 0.0919 0.0433 0.041(8) Uiso 1 1 calc R . .
C7 C 0.36348(17) 0.30862(16) 0.04348(4) 0.0211(4) Uani 1 1 d . . .
C8 C 0.40976(19) 0.35038(19) 0.02194(4) 0.0275(5) Uani 1 1 d . . .
H8 H 0.4687 0.3501 0.0175 0.032(7) Uiso 1 1 calc R . .
C9 C 0.3676(2) 0.3921(2) 0.00724(5) 0.0366(6) Uani 1 1 d . . .
H9 H 0.3987 0.4202 -0.0070 0.033(7) Uiso 1 1 calc R . .
C10 C 0.2795(2) 0.3924(2) 0.01363(5) 0.0411(7) Uani 1 1 d . . .
H10 H 0.2512 0.4199 0.0036 0.057(10) Uiso 1 1 calc R . .
C11 C 0.2334(2) 0.3513(2) 0.03512(5) 0.0340(6) Uani 1 1 d . . .
H11 H 0.1745 0.3516 0.0395 0.046(9) Uiso 1 1 calc R . .
C12 C 0.27571(18) 0.31004(18) 0.04993(4) 0.0247(5) Uani 1 1 d . . .
H12 H 0.2452 0.2830 0.0643 0.022(6) Uiso 1 1 calc R . .
C13 C 0.0899(7) 0.9940(13) 0.99995(8) 0.136(5) Uani 1 1 d D . .
C14 C 0.1627(17) 0.971(2) 1.0011(4) 0.064(6) Uiso 0.17 1 d PD . .

loop_
_atom_site_aniso_label
_atom_site_aniso_U_11
_atom_site_aniso_U_22
_atom_site_aniso_U_33
_atom_site_aniso_U_23
_atom_site_aniso_U_13
_atom_site_aniso_U_12
Pu1 0.01518(7) 0.01518(7) 0.01076(9) 0.000 0.000 0.00759(4)
Se1 0.02525(13) 0.02716(13) 0.01969(12) -0.00860(9) -0.00645(9) 0.01622(10)
P1 0.0176(3) 0.0165(3) 0.0171(2) -0.0009(2) -0.0027(2) 0.0080(2)
N1 0.0185(9) 0.0181(12) 0.0168(12) -0.0007(10) -0.0004(5) 0.0091(6)
C1 0.0202(11) 0.0174(10) 0.0266(11) 0.0019(9) -0.0024(9) 0.0087(9)
C2 0.0272(12) 0.0224(11) 0.0266(11) 0.0022(9) -0.0032(10) 0.0099(10)
C3 0.0341(14) 0.0266(13) 0.0337(14) 0.0082(11) 0.0042(11) 0.0086(11)
C4 0.0259(13) 0.0252(13) 0.0513(17) 0.0096(12) 0.0034(12) 0.0067(11)
C5 0.0272(13) 0.0231(12) 0.0481(16) -0.0037(11) -0.0119(12) 0.0061(11)
C6 0.0298(13) 0.0227(12) 0.0327(13) 0.0011(10) -0.0070(10) 0.0085(11)
C7 0.0222(11) 0.0201(10) 0.0218(10) 0.0000(8) -0.0030(9) 0.0112(9)
C8 0.0258(12) 0.0311(13) 0.0241(12) 0.0056(10) 0.0019(10) 0.0132(10)
C9 0.0405(15) 0.0445(16) 0.0255(12) 0.0140(11) 0.0040(11) 0.0217(13)
C10 0.0469(16) 0.0512(17) 0.0376(15) 0.0138(13) -0.0031(13) 0.0338(15)
C11 0.0322(13) 0.0414(15) 0.0377(14) 0.0057(12) -0.0016(11) 0.0254(12)
C12 0.0273(12) 0.0256(12) 0.0225(11) 0.0002(9) -0.0011(9) 0.0142(10)
C13 0.104(6) 0.220(12) 0.0223(16) -0.004(3) -0.001(3) 0.036(6)

loop_
_atom_type_symbol
_atom_type_description
_atom_type_scat_dispersion_real
_atom_type_scat_dispersion_imag
_atom_type_scat_source
C C 0.0033 0.0016 'International Tables Vol C Tables 4.2.6.8 and 6.1.1.4'
N N 0.0061 0.0033 'International Tables Vol C Tables 4.2.6.8 and 6.1.1.4'
P P 0.1023 0.0942 'International Tables Vol C Tables 4.2.6.8 and 6.1.1.4'
Se Se -0.0929 2.2259 'International Tables Vol C Tables 4.2.6.8 and 6.1.1.4'
Pu Pu -9.4100 4.3056 'International Tables Vol C Tables 4.2.6.8 and 6.1.1.4'
H H 0.0000 0.0000 'International Tables Vol C Tables 4.2.6.8 and 6.1.1.4'

loop_
_geom_angle_atom_site_label_1
_geom_angle_atom_site_label_2
_geom_angle_atom_site_label_3
_geom_angle
_geom_angle_site_symmetry_1
_geom_angle_site_symmetry_3
_geom_angle_publ_flag
N1 Pu1 N1 120.0 2_655 3_665 ?
N1 Pu1 N1 120.0 2_655 . ?
N1 Pu1 N1 120.0 3_665 . ?
N1 Pu1 Se1 133.397(5) 2_655 17_554 ?
N1 Pu1 Se1 76.789(4) 3_665 17_554 ?
N1 Pu1 Se1 62.709(4) . 17_554 ?
N1 Pu1 Se1 62.707(4) 2_655 16_544 ?
N1 Pu1 Se1 133.398(5) 3_665 16_544 ?
N1 Pu1 Se1 76.791(4) . 16_544 ?
Se1 Pu1 Se1 74.605(7) 17_554 16_544 ?
N1 Pu1 Se1 76.788(4) 2_655 18_654 ?
N1 Pu1 Se1 62.708(4) 3_665 18_654 ?
N1 Pu1 Se1 133.399(5) . 18_654 ?
Se1 Pu1 Se1 74.605(7) 17_554 18_654 ?
Se1 Pu1 Se1 74.604(7) 16_544 18_654 ?
N1 Pu1 Se1 62.709(4) 2_655 2_655 ?
N1 Pu1 Se1 76.790(4) 3_665 2_655 ?
N1 Pu1 Se1 133.396(5) . 2_655 ?
Se1 Pu1 Se1 153.579(8) 17_554 2_655 ?
Se1 Pu1 Se1 125.415(8) 16_544 2_655 ?
Se1 Pu1 Se1 93.205(9) 18_654 2_655 ?
N1 Pu1 Se1 76.790(4) 2_655 . ?
N1 Pu1 Se1 133.396(5) 3_665 . ?
N1 Pu1 Se1 62.709(4) . . ?
Se1 Pu1 Se1 125.417(8) 17_554 . ?
Se1 Pu1 Se1 93.206(9) 16_544 . ?
Se1 Pu1 Se1 153.578(8) 18_654 . ?
Se1 Pu1 Se1 74.602(7) 2_655 . ?
N1 Pu1 Se1 133.396(5) 2_655 3_665 ?
N1 Pu1 Se1 62.709(4) 3_665 3_665 ?
N1 Pu1 Se1 76.790(4) . 3_665 ?
Se1 Pu1 Se1 93.207(9) 17_554 3_665 ?
Se1 Pu1 Se1 153.580(8) 16_544 3_665 ?
Se1 Pu1 Se1 125.417(8) 18_654 3_665 ?
Se1 Pu1 Se1 74.602(7) 2_655 3_665 ?
Se1 Pu1 Se1 74.602(7) . 3_665 ?
P1 Se1 Pu1 83.038(15) . . ?
N1 P1 C1 113.55(8) . . ?
N1 P1 C7 113.49(9) . . ?
C1 P1 C7 102.17(10) . . ?
N1 P1 Se1 105.56(9) . . ?
C1 P1 Se1 111.25(7) . . ?
C7 P1 Se1 110.99(7) . . ?
P1 N1 P1 143.83(17) 17_554 . ?
P1 N1 Pu1 108.08(9) 17_554 . ?
P1 N1 Pu1 108.08(9) . . ?
C2 C1 C6 119.5(2) . . ?
C2 C1 P1 122.64(17) . . ?
C6 C1 P1 117.90(18) . . ?
C3 C2 C1 119.7(2) . . ?
C4 C3 C2 120.5(2) . . ?
C3 C4 C5 120.1(2) . . ?
C6 C5 C4 120.1(2) . . ?
C5 C6 C1 120.2(2) . . ?
C12 C7 C8 119.5(2) . . ?
C12 C7 P1 119.66(17) . . ?
C8 C7 P1 120.85(17) . . ?
C9 C8 C7 119.8(2) . . ?
C10 C9 C8 120.5(2) . . ?
C9 C10 C11 119.9(2) . . ?
C12 C11 C10 119.7(2) . . ?
C11 C12 C7 120.6(2) . . ?
C14 C13 C13 129.9(17) . 21_667 ?
C14 C13 C13 110.0(17) . 20_457 ?
C13 C13 C13 119.999(16) 21_667 20_457 ?

loop_
_geom_bond_atom_site_label_1
_geom_bond_atom_site_label_2
_geom_bond_distance
_geom_bond_site_symmetry_2
_geom_bond_publ_flag
Pu1 N1 2.668(2) 2_655 ?
Pu1 N1 2.668(2) 3_665 ?
Pu1 N1 2.668(2) . ?
Pu1 Se1 3.0709(2) 17_554 ?
Pu1 Se1 3.0710(2) 16_544 ?
Pu1 Se1 3.0710(2) 18_654 ?
Pu1 Se1 3.0711(2) 2_655 ?
Pu1 Se1 3.0711(2) . ?
Pu1 Se1 3.0711(2) 3_665 ?
Se1 P1 2.1374(6) . ?
P1 N1 1.6166(9) . ?
P1 C1 1.820(2) . ?
P1 C7 1.823(2) . ?
N1 P1 1.6165(9) 17_554 ?
C1 C2 1.388(3) . ?
C1 C6 1.392(3) . ?
C2 C3 1.386(3) . ?
C3 C4 1.374(4) . ?
C4 C5 1.377(4) . ?
C5 C6 1.380(4) . ?
C7 C12 1.390(3) . ?
C7 C8 1.398(3) . ?
C8 C9 1.383(3) . ?
C9 C10 1.385(4) . ?
C10 C11 1.393(4) . ?
C11 C12 1.383(3) . ?
C13 C14 1.312(16) . ?
C13 C13 1.410(6) 21_667 ?
C13 C13 1.410(7) 20_457 ?
